data_4135436
loop_
_publ_author_name
'Sharma, Mahendra K.'
'Ebeler, Falk'
'Glodde, Timo'
'Neumann, Beate'
'Stammler, Hans-Georg'
'Ghadwal, Rajendra S.'

_publ_section_title
;
 Isolation of a Ge(I) Diradicaloid and Dihydrogen Splitting.
;
_journal_name_full 'Journal of the American Chemical Society'
_journal_paper_doi 10.1021/jacs.0c11828
_journal_year 2020
_chemical_formula_moiety 'C78 H88 Ge2 N4 Te2, 2(C6 H6)'
_chemical_formula_sum 'C90 H100 Ge2 N4 Te2'
_chemical_formula_weight 1638.11
_space_group_crystal_system orthorhombic
_space_group_IT_number 61
_space_group_name_Hall '-P 2ac 2ab'
_space_group_name_H-M_alt 'P b c a'
_atom_sites_solution_hydrogens geom
_atom_sites_solution_primary dual
_audit_creation_date 2020-03-02
_audit_creation_method
;
Olex2 1.3-ac4
(compiled 2019.04.23 svn.r3594 for Rigaku Oxford Diffraction, GUI svn.r5739)
;
_cell_angle_alpha 90
_cell_angle_beta 90
_cell_angle_gamma 90
_cell_formula_units_Z 8
_cell_length_a 24.2191(4)
_cell_length_b 23.9973(5)
_cell_length_c 27.2389(5)
_cell_measurement_reflns_used 31888
_cell_measurement_temperature 100.00(10)
_cell_measurement_theta_max 31.5000
_cell_measurement_theta_min 1.8540
_cell_volume 15831.1(5)
_computing_cell_refinement 'CrysAlisPro 1.171.40.68a (Rigaku OD, 2019)'
_computing_data_collection 'CrysAlisPro 1.171.40.68a (Rigaku OD, 2019)'
_computing_data_reduction 'CrysAlisPro 1.171.40.68a (Rigaku OD, 2019)'
_computing_molecular_graphics 'Olex2 (Dolomanov et al., 2009)'
_computing_publication_material 'Olex2 (Dolomanov et al., 2009)'
_computing_structure_refinement 'ShelXL (Sheldrick, 2015)'
_computing_structure_solution 'ShelXT (Sheldrick, 2015)'
_diffrn_ambient_environment N~2~
_diffrn_ambient_temperature 100.00(10)
_diffrn_detector 'CCD plate'
_diffrn_detector_area_resol_mean 8.0951
_diffrn_detector_type Eos
_diffrn_measured_fraction_theta_full 1.000
_diffrn_measured_fraction_theta_max 0.942
_diffrn_measurement_details
;
List of Runs (angles in degrees, time in seconds):

  # Type    Start    End  Width  t~exp~   \w     \q     \k     \f   Frames
--------------------------------------------------------------------------
  1  \w    -74.00 -49.00   1.00  191.00    --  -23.50-178.00 150.00   25
  2  \w     -4.00  22.00   1.00  191.00    --  -23.50  57.00 -90.00   26
  3  \w    -51.00 -25.00   1.00  191.00    --  -23.50 -57.00 120.00   26
  4  \w    -91.00 -65.00   1.00  191.00    --  -23.50 -57.00-180.00   26
  5  \w     -4.00  42.00   1.00  191.00    --   24.86  77.00-180.00   46
  6  \w    -46.00  47.00   1.00  191.00    --   24.86 -38.00-180.00   93
  7  \w      5.00  32.00   1.00  191.00    --   24.86  77.00-120.00   27
  8  \w     -7.00  65.00   1.00  191.00    --   24.86 -99.00  60.00   72
  9  \w     40.00  90.00   1.00  191.00    --   24.86  38.00 120.00   50
 10  \w    -46.00  32.00   1.00  191.00    --   24.86 -38.00 -60.00   78
 11  \w     -4.00  36.00   1.00  191.00    --   24.86  77.00 -30.00   40
;
_diffrn_measurement_device 'four-circle diffractometer'
_diffrn_measurement_device_type 'SuperNova, Single source at offset/far, Eos'
_diffrn_measurement_method '\w scans'
_diffrn_orient_matrix_type 'CrysAlisPro convention (1999,Acta A55,543-557)'
_diffrn_orient_matrix_UB_11 0.0040705000
_diffrn_orient_matrix_UB_12 0.0291535000
_diffrn_orient_matrix_UB_13 0.0022068000
_diffrn_orient_matrix_UB_21 0.0212064000
_diffrn_orient_matrix_UB_22 -0.0012667000
_diffrn_orient_matrix_UB_23 -0.0179299000
_diffrn_orient_matrix_UB_31 -0.0197887000
_diffrn_orient_matrix_UB_32 0.0046445000
_diffrn_orient_matrix_UB_33 -0.0187625000
_diffrn_radiation_monochromator mirror
_diffrn_radiation_probe x-ray
_diffrn_radiation_type 'Mo K\a'
_diffrn_radiation_wavelength 0.71073
_diffrn_reflns_av_R_equivalents 0.0758
_diffrn_reflns_av_unetI/netI 0.0573
_diffrn_reflns_Laue_measured_fraction_full 1.000
_diffrn_reflns_Laue_measured_fraction_max 0.942
_diffrn_reflns_limit_h_max 35
_diffrn_reflns_limit_h_min -35
_diffrn_reflns_limit_k_max 35
_diffrn_reflns_limit_k_min -34
_diffrn_reflns_limit_l_max 40
_diffrn_reflns_limit_l_min -40
_diffrn_reflns_number 194842
_diffrn_reflns_point_group_measured_fraction_full 1.000
_diffrn_reflns_point_group_measured_fraction_max 0.942
_diffrn_reflns_theta_full 25.242
_diffrn_reflns_theta_max 32.222
_diffrn_reflns_theta_min 1.682
_diffrn_source 'micro-focus sealed X-ray tube'
_diffrn_source_type 'SuperNova (Mo) X-ray Source'
_exptl_absorpt_coefficient_mu 1.529
_exptl_absorpt_correction_T_max 1.000
_exptl_absorpt_correction_T_min 0.824
_exptl_absorpt_correction_type gaussian
_exptl_absorpt_process_details
;
CrysAlisPro 1.171.40.68a (Rigaku Oxford Diffraction, 2019)
Numerical absorption correction based on gaussian integration over
			a multifaceted crystal model
Empirical absorption correction using spherical harmonics,
 implemented in SCALE3 ABSPACK scaling algorithm.
;
_exptl_crystal_colour 'clear yellow'
_exptl_crystal_colour_lustre clear
_exptl_crystal_colour_primary yellow
_exptl_crystal_density_diffrn 1.375
_exptl_crystal_description plate
_exptl_crystal_F_000 6688
_exptl_crystal_size_max 0.381
_exptl_crystal_size_mid 0.125
_exptl_crystal_size_min 0.03
_refine_diff_density_max 0.808
_refine_diff_density_min -0.546
_refine_diff_density_rms 0.113
_refine_ls_extinction_method none
_refine_ls_goodness_of_fit_ref 1.046
_refine_ls_hydrogen_treatment constr
_refine_ls_matrix_type full
_refine_ls_number_parameters 899
_refine_ls_number_reflns 26402
_refine_ls_number_restraints 0
_refine_ls_restrained_S_all 1.046
_refine_ls_R_factor_all 0.0735
_refine_ls_R_factor_gt 0.0409
_refine_ls_shift/su_max 0.003
_refine_ls_shift/su_mean 0.000
_refine_ls_structure_factor_coef Fsqd
_refine_ls_weighting_details 'w=1/[\s^2^(Fo^2^)+(0.0246P)^2^+15.2116P] where P=(Fo^2^+2Fc^2^)/3'
_refine_ls_weighting_scheme calc
_refine_ls_wR_factor_gt 0.0721
_refine_ls_wR_factor_ref 0.0815
_reflns_Friedel_coverage 0.000
_reflns_number_gt 19042
_reflns_number_total 26402
_reflns_threshold_expression 'I > 2\s(I)'
_cod_data_source_file ja0c11828_si_005.cif
_cod_data_source_block compound6
_cod_database_code 4135436
_shelx_shelxl_version_number 2018/3
_chemical_oxdiff_formula ' C90H100Ge2N4Te2'
_shelx_space_group_comment
;
The symmetry employed for this shelxl refinement is uniquely defined
by the following loop, which should always be used as a source of
symmetry information in preference to the above space-group names.
They are only intended as comments.
;
_diffrn_oxdiff_digest_frames
;
01293f98b49f47e8d7d3e85256c3e8af4e00513deaa
;
_reflns_odcompleteness_completeness 99.97
_reflns_odcompleteness_iscentric 1
_reflns_odcompleteness_theta 30.01
_olex2_refinement_description
;
1. Fixed Uiso
 At 1.2 times of:
  All C(H) groups
 At 1.5 times of:
  All C(H,H,H) groups
2.a Ternary CH refined with riding coordinates:
 C10(H10), C13(H13), C22(H22), C25(H25), C43(H43), C46(H46), C55(H55), C58(H58)
2.b Aromatic/amide H refined with riding coordinates:
 C6(H6), C7(H7), C8(H8), C18(H18), C19(H19), C20(H20), C29(H29), C30(H30),
 C31(H31), C32(H32), C33(H33), C39(H39), C40(H40), C41(H41), C51(H51), C52(H52),
  C53(H53), C62(H62), C63(H63), C64(H64), C65(H65), C66(H66), C68(H68),
 C69(H69), C70(H70), C71(H71), C72(H72), C74(H74), C75(H75), C76(H76), C77(H77),
  C78(H78), C79(H79), C80(H80), C81(H81), C82(H82), C83(H83), C84(H84),
 C85(H85), C86(H86), C87(H87), C88(H88), C89(H89), C90(H90)
2.c Idealised Me refined as rotating group:
 C11(H11A,H11B,H11C), C12(H12A,H12B,H12C), C14(H14A,H14B,H14C), C15(H15A,H15B,
 H15C), C23(H23A,H23B,H23C), C24(H24A,H24B,H24C), C26(H26A,H26B,H26C), C27(H27A,
 H27B,H27C), C44(H44A,H44B,H44C), C45(H45A,H45B,H45C), C47(H47A,H47B,H47C),
 C48(H48A,H48B,H48C), C56(H56A,H56B,H56C), C57(H57A,H57B,H57C), C59(H59A,H59B,
 H59C), C60(H60A,H60B,H60C)
;
_olex2_date_sample_data_collection 2020-02-27
_olex2_submission_special_instructions 'No special instructions were received'
_oxdiff_exptl_absorpt_empirical_details
;
Empirical correction (ABSPACK) includes:
- Absorption correction using spherical harmonics
- Frame scaling
;
_oxdiff_exptl_absorpt_empirical_full_max 1.170
_oxdiff_exptl_absorpt_empirical_full_min 0.898

loop_
_space_group_symop_operation_xyz
'x, y, z'
'-x+1/2, -y, z+1/2'
'-x, y+1/2, -z+1/2'
'x+1/2, -y+1/2, -z'
'-x, -y, -z'
'x-1/2, y, -z-1/2'
'x, -y-1/2, z-1/2'
'-x-1/2, y-1/2, z'

loop_
_atom_site_label
_atom_site_type_symbol
_atom_site_fract_x
_atom_site_fract_y
_atom_site_fract_z
_atom_site_U_iso_or_equiv
_atom_site_adp_type
_atom_site_occupancy
_atom_site_site_symmetry_order
_atom_site_calc_flag
_atom_site_refinement_flags_posn
_atom_site_refinement_flags_adp
_atom_site_refinement_flags_occupancy
_atom_site_disorder_assembly
_atom_site_disorder_group
Te1 Te 0.62249(2) 0.62429(2) 0.37334(2) 0.01811(4) Uani 1 1 d . . . . .
Te2 Te 0.63503(2) 0.77199(2) 0.42895(2) 0.01576(4) Uani 1 1 d . . . . .
Ge1 Ge 0.52558(2) 0.65276(2) 0.33159(2) 0.01245(5) Uani 1 1 d . . . . .
Ge2 Ge 0.57116(2) 0.81616(2) 0.35798(2) 0.01201(5) Uani 1 1 d . . . . .
N1 N 0.57713(7) 0.70279(8) 0.24090(7) 0.0120(4) Uani 1 1 d . . . . .
N2 N 0.61879(7) 0.77867(8) 0.26158(7) 0.0127(4) Uani 1 1 d . . . . .
N3 N 0.45517(7) 0.70042(8) 0.41245(7) 0.0110(4) Uani 1 1 d . . . . .
N4 N 0.46585(7) 0.78984(8) 0.41118(7) 0.0114(4) Uani 1 1 d . . . . .
C1 C 0.61092(9) 0.74306(10) 0.22366(8) 0.0134(4) Uani 1 1 d . . . . .
C2 C 0.56305(9) 0.71256(10) 0.29040(8) 0.0135(4) Uani 1 1 d . . . . .
C3 C 0.58827(9) 0.76195(10) 0.30303(8) 0.0127(4) Uani 1 1 d . . . . .
C4 C 0.55222(9) 0.65769(9) 0.21331(8) 0.0133(4) Uani 1 1 d . . . . .
C5 C 0.58175(10) 0.60870(10) 0.20584(9) 0.0179(5) Uani 1 1 d . . . . .
C6 C 0.55580(11) 0.56630(11) 0.17975(10) 0.0245(6) Uani 1 1 d . . . . .
H6 H 0.574724 0.533275 0.173759 0.029 Uiso 1 1 calc R . . . .
C7 C 0.50232(11) 0.57231(11) 0.16253(10) 0.0260(6) Uani 1 1 d . . . . .
H7 H 0.485739 0.543421 0.145198 0.031 Uiso 1 1 calc R . . . .
C8 C 0.47358(10) 0.62093(11) 0.17098(9) 0.0217(5) Uani 1 1 d . . . . .
H8 H 0.437523 0.624296 0.159611 0.026 Uiso 1 1 calc R . . . .
C9 C 0.49771(9) 0.66512(10) 0.19628(8) 0.0148(4) Uani 1 1 d . . . . .
C10 C 0.64063(10) 0.60040(11) 0.22456(10) 0.0216(5) Uani 1 1 d . . . . .
H10 H 0.647646 0.628500 0.249915 0.026 Uiso 1 1 calc R . . . .
C11 C 0.68287(11) 0.60885(13) 0.18356(12) 0.0348(7) Uani 1 1 d . . . . .
H11A H 0.676255 0.582312 0.157852 0.052 Uiso 1 1 calc GR . . . .
H11B H 0.719412 0.603640 0.196410 0.052 Uiso 1 1 calc GR . . . .
H11C H 0.679472 0.645921 0.170648 0.052 Uiso 1 1 calc GR . . . .
C12 C 0.64835(12) 0.54298(11) 0.24779(11) 0.0279(6) Uani 1 1 d . . . . .
H12A H 0.619010 0.536115 0.270704 0.042 Uiso 1 1 calc GR . . . .
H12B H 0.683138 0.541751 0.264655 0.042 Uiso 1 1 calc GR . . . .
H12C H 0.647762 0.514992 0.222616 0.042 Uiso 1 1 calc GR . . . .
C13 C 0.46509(9) 0.71876(10) 0.20469(9) 0.0175(5) Uani 1 1 d . . . . .
H13 H 0.489272 0.745358 0.221515 0.021 Uiso 1 1 calc R . . . .
C14 C 0.44572(11) 0.74556(12) 0.15651(10) 0.0279(6) Uani 1 1 d . . . . .
H14A H 0.421213 0.720519 0.139748 0.042 Uiso 1 1 calc GR . . . .
H14B H 0.477117 0.753182 0.136074 0.042 Uiso 1 1 calc GR . . . .
H14C H 0.426700 0.779732 0.163563 0.042 Uiso 1 1 calc GR . . . .
C15 C 0.41546(11) 0.70723(12) 0.23798(10) 0.0276(6) Uani 1 1 d . . . . .
H15A H 0.395608 0.741265 0.243564 0.041 Uiso 1 1 calc GR . . . .
H15B H 0.428115 0.692558 0.268775 0.041 Uiso 1 1 calc GR . . . .
H15C H 0.391545 0.680624 0.222466 0.041 Uiso 1 1 calc GR . . . .
C16 C 0.65576(9) 0.82622(10) 0.26234(8) 0.0144(4) Uani 1 1 d . . . . .
C17 C 0.63688(10) 0.87706(10) 0.24391(9) 0.0186(5) Uani 1 1 d . . . . .
C18 C 0.67439(11) 0.92135(11) 0.24380(10) 0.0263(6) Uani 1 1 d . . . . .
H18 H 0.663398 0.955795 0.231586 0.032 Uiso 1 1 calc R . . . .
C19 C 0.72745(11) 0.91492(12) 0.26147(10) 0.0270(6) Uani 1 1 d . . . . .
H19 H 0.752011 0.944679 0.260341 0.032 Uiso 1 1 calc R . . . .
C20 C 0.74421(10) 0.86444(12) 0.28084(9) 0.0226(5) Uani 1 1 d . . . . .
H20 H 0.779841 0.861007 0.293200 0.027 Uiso 1 1 calc R . . . .
C21 C 0.70888(9) 0.81845(10) 0.28228(8) 0.0162(5) Uani 1 1 d . . . . .
C22 C 0.57879(10) 0.88452(11) 0.22373(10) 0.0243(6) Uani 1 1 d . . . . .
H22 H 0.556733 0.852562 0.234542 0.029 Uiso 1 1 calc R . . . .
C23 C 0.57858(12) 0.88490(13) 0.16717(11) 0.0353(7) Uani 1 1 d . . . . .
H23A H 0.594051 0.919296 0.155561 0.053 Uiso 1 1 calc GR . . . .
H23B H 0.541333 0.881391 0.155520 0.053 Uiso 1 1 calc GR . . . .
H23C H 0.600217 0.854267 0.155198 0.053 Uiso 1 1 calc GR . . . .
C24 C 0.55105(12) 0.93739(12) 0.24343(12) 0.0347(7) Uani 1 1 d . . . . .
H24A H 0.549672 0.935867 0.278628 0.052 Uiso 1 1 calc GR . . . .
H24B H 0.514210 0.939965 0.230616 0.052 Uiso 1 1 calc GR . . . .
H24C H 0.571881 0.969461 0.233390 0.052 Uiso 1 1 calc GR . . . .
C25 C 0.72728(9) 0.76307(11) 0.30451(9) 0.0208(5) Uani 1 1 d . . . . .
H25 H 0.695266 0.746825 0.321217 0.025 Uiso 1 1 calc R . . . .
C26 C 0.74654(11) 0.72105(11) 0.26569(10) 0.0256(6) Uani 1 1 d . . . . .
H26A H 0.776600 0.736684 0.247311 0.038 Uiso 1 1 calc GR . . . .
H26B H 0.716511 0.712709 0.243891 0.038 Uiso 1 1 calc GR . . . .
H26C H 0.758549 0.687465 0.281583 0.038 Uiso 1 1 calc GR . . . .
C27 C 0.77307(11) 0.76987(14) 0.34278(10) 0.0307(7) Uani 1 1 d . . . . .
H27A H 0.806330 0.782046 0.326892 0.046 Uiso 1 1 calc GR . . . .
H27B H 0.779559 0.734805 0.358729 0.046 Uiso 1 1 calc GR . . . .
H27C H 0.762027 0.797033 0.366721 0.046 Uiso 1 1 calc GR . . . .
C28 C 0.63270(9) 0.74887(10) 0.17321(8) 0.0144(4) Uani 1 1 d . . . . .
C29 C 0.68383(9) 0.77455(10) 0.16400(8) 0.0163(5) Uani 1 1 d . . . . .
H29 H 0.705206 0.787015 0.190153 0.020 Uiso 1 1 calc R . . . .
C30 C 0.70273(9) 0.78149(10) 0.11637(8) 0.0182(5) Uani 1 1 d . . . . .
H30 H 0.736555 0.798733 0.110850 0.022 Uiso 1 1 calc R . . . .
C31 C 0.67158(10) 0.76289(10) 0.07679(9) 0.0191(5) Uani 1 1 d . . . . .
H31 H 0.684176 0.768003 0.044851 0.023 Uiso 1 1 calc R . . . .
C32 C 0.62160(10) 0.73668(10) 0.08541(9) 0.0188(5) Uani 1 1 d . . . . .
H32 H 0.600957 0.723415 0.059094 0.023 Uiso 1 1 calc R . . . .
C33 C 0.60193(10) 0.72999(10) 0.13300(8) 0.0170(5) Uani 1 1 d . . . . .
H33 H 0.568008 0.712796 0.138169 0.020 Uiso 1 1 calc R . . . .
C34 C 0.43440(9) 0.74866(9) 0.43046(8) 0.0117(4) Uani 1 1 d . . . . .
C35 C 0.49962(8) 0.71102(9) 0.38036(8) 0.0118(4) Uani 1 1 d . . . . .
C36 C 0.50716(8) 0.76764(9) 0.38065(8) 0.0112(4) Uani 1 1 d . . . . .
C37 C 0.43766(9) 0.64486(9) 0.42737(8) 0.0116(4) Uani 1 1 d . . . . .
C38 C 0.46798(9) 0.61839(9) 0.46446(8) 0.0143(4) Uani 1 1 d . . . . .
C39 C 0.44771(10) 0.56770(10) 0.48164(9) 0.0192(5) Uani 1 1 d . . . . .
H39 H 0.466465 0.549105 0.506521 0.023 Uiso 1 1 calc R . . . .
C40 C 0.39999(10) 0.54450(10) 0.46226(9) 0.0205(5) Uani 1 1 d . . . . .
H40 H 0.386322 0.511343 0.475080 0.025 Uiso 1 1 calc R . . . .
C41 C 0.37270(9) 0.57033(10) 0.42407(9) 0.0185(5) Uani 1 1 d . . . . .
H41 H 0.341643 0.553531 0.410501 0.022 Uiso 1 1 calc R . . . .
C42 C 0.39100(9) 0.62130(10) 0.40547(8) 0.0143(4) Uani 1 1 d . . . . .
C43 C 0.52052(10) 0.64360(11) 0.48635(9) 0.0201(5) Uani 1 1 d . . . . .
H43 H 0.538143 0.665899 0.460601 0.024 Uiso 1 1 calc R . . . .
C44 C 0.56195(10) 0.59916(12) 0.50235(10) 0.0276(6) Uani 1 1 d . . . . .
H44A H 0.548906 0.581263 0.531654 0.041 Uiso 1 1 calc GR . . . .
H44B H 0.597036 0.616328 0.508706 0.041 Uiso 1 1 calc GR . . . .
H44C H 0.565955 0.571976 0.476740 0.041 Uiso 1 1 calc GR . . . .
C45 C 0.50874(12) 0.68250(12) 0.52962(11) 0.0322(7) Uani 1 1 d . . . . .
H45A H 0.488780 0.714548 0.518216 0.048 Uiso 1 1 calc GR . . . .
H45B H 0.542973 0.694198 0.544083 0.048 Uiso 1 1 calc GR . . . .
H45C H 0.487060 0.663151 0.553707 0.048 Uiso 1 1 calc GR . . . .
C46 C 0.36012(10) 0.64861(10) 0.36323(9) 0.0185(5) Uani 1 1 d . . . . .
H46 H 0.381686 0.680815 0.352196 0.022 Uiso 1 1 calc R . . . .
C47 C 0.35417(11) 0.60832(12) 0.31975(9) 0.0265(6) Uani 1 1 d . . . . .
H47A H 0.390077 0.596063 0.309450 0.040 Uiso 1 1 calc GR . . . .
H47B H 0.336154 0.627020 0.293026 0.040 Uiso 1 1 calc GR . . . .
H47C H 0.332556 0.576706 0.329595 0.040 Uiso 1 1 calc GR . . . .
C48 C 0.30326(10) 0.66953(12) 0.37961(10) 0.0266(6) Uani 1 1 d . . . . .
H48A H 0.280861 0.638421 0.389315 0.040 Uiso 1 1 calc GR . . . .
H48B H 0.285781 0.688761 0.352896 0.040 Uiso 1 1 calc GR . . . .
H48C H 0.307519 0.694518 0.406869 0.040 Uiso 1 1 calc GR . . . .
C49 C 0.45430(9) 0.84907(9) 0.41399(8) 0.0132(4) Uani 1 1 d . . . . .
C50 C 0.42395(9) 0.87274(10) 0.37529(8) 0.0140(4) Uani 1 1 d . . . . .
C51 C 0.41125(10) 0.92885(10) 0.37882(9) 0.0208(5) Uani 1 1 d . . . . .
H51 H 0.391063 0.945693 0.353851 0.025 Uiso 1 1 calc R . . . .
C52 C 0.42801(12) 0.96064(11) 0.41889(10) 0.0262(6) Uani 1 1 d . . . . .
H52 H 0.418490 0.998120 0.420841 0.031 Uiso 1 1 calc R . . . .
C53 C 0.45881(11) 0.93626(11) 0.45568(9) 0.0227(5) Uani 1 1 d . . . . .
H53 H 0.470139 0.957846 0.482192 0.027 Uiso 1 1 calc R . . . .
C54 C 0.47342(9) 0.87995(10) 0.45412(8) 0.0152(4) Uani 1 1 d . . . . .
C55 C 0.40452(10) 0.83952(10) 0.33084(9) 0.0181(5) Uani 1 1 d . . . . .
H55 H 0.413161 0.800160 0.336602 0.022 Uiso 1 1 calc R . . . .
C56 C 0.43553(13) 0.85828(15) 0.28510(10) 0.0377(7) Uani 1 1 d . . . . .
H56A H 0.427096 0.896636 0.278433 0.057 Uiso 1 1 calc GR . . . .
H56B H 0.424510 0.835768 0.257661 0.057 Uiso 1 1 calc GR . . . .
H56C H 0.474519 0.854283 0.290359 0.057 Uiso 1 1 calc GR . . . .
C57 C 0.34245(11) 0.84453(15) 0.32229(11) 0.0378(8) Uani 1 1 d . . . . .
H57A H 0.323091 0.834001 0.351611 0.057 Uiso 1 1 calc GR . . . .
H57B H 0.331726 0.820391 0.295847 0.057 Uiso 1 1 calc GR . . . .
H57C H 0.333473 0.882349 0.314024 0.057 Uiso 1 1 calc GR . . . .
C58 C 0.50852(10) 0.85466(10) 0.49484(9) 0.0187(5) Uani 1 1 d . . . . .
H58 H 0.521223 0.817964 0.483815 0.022 Uiso 1 1 calc R . . . .
C59 C 0.55946(11) 0.89077(11) 0.50493(10) 0.0275(6) Uani 1 1 d . . . . .
H59A H 0.578647 0.897674 0.474693 0.041 Uiso 1 1 calc GR . . . .
H59B H 0.583541 0.871684 0.527316 0.041 Uiso 1 1 calc GR . . . .
H59C H 0.548118 0.925559 0.519100 0.041 Uiso 1 1 calc GR . . . .
C60 C 0.47442(12) 0.84655(12) 0.54171(9) 0.0283(6) Uani 1 1 d . . . . .
H60A H 0.461675 0.882090 0.553262 0.042 Uiso 1 1 calc GR . . . .
H60B H 0.496951 0.829408 0.566468 0.042 Uiso 1 1 calc GR . . . .
H60C H 0.443292 0.823076 0.534766 0.042 Uiso 1 1 calc GR . . . .
C61 C 0.38626(9) 0.75523(10) 0.46334(8) 0.0140(4) Uani 1 1 d . . . . .
C62 C 0.34979(9) 0.80006(10) 0.45736(9) 0.0173(5) Uani 1 1 d . . . . .
H62 H 0.356007 0.825868 0.432499 0.021 Uiso 1 1 calc R . . . .
C63 C 0.30438(10) 0.80643(11) 0.48815(9) 0.0199(5) Uani 1 1 d . . . . .
H63 H 0.280415 0.836248 0.483528 0.024 Uiso 1 1 calc R . . . .
C64 C 0.29460(10) 0.76864(11) 0.52569(9) 0.0228(5) Uani 1 1 d . . . . .
H64 H 0.264360 0.773017 0.546379 0.027 Uiso 1 1 calc R . . . .
C65 C 0.33053(10) 0.72427(11) 0.53193(9) 0.0230(5) Uani 1 1 d . . . . .
H65 H 0.324391 0.698886 0.557145 0.028 Uiso 1 1 calc R . . . .
C66 C 0.37562(10) 0.71719(10) 0.50101(8) 0.0181(5) Uani 1 1 d . . . . .
H66 H 0.398951 0.686816 0.505424 0.022 Uiso 1 1 calc R . . . .
C67 C 0.60242(10) 0.53796(10) 0.37544(9) 0.0206(5) Uani 1 1 d . . . . .
C68 C 0.54841(11) 0.51987(11) 0.38321(9) 0.0220(5) Uani 1 1 d . . . . .
H68 H 0.520545 0.545945 0.388097 0.026 Uiso 1 1 calc R . . . .
C69 C 0.53570(12) 0.46367(12) 0.38376(10) 0.0273(6) Uani 1 1 d . . . . .
H69 H 0.499441 0.452301 0.388852 0.033 Uiso 1 1 calc R . . . .
C70 C 0.57668(12) 0.42431(12) 0.37677(11) 0.0305(6) Uani 1 1 d . . . . .
H70 H 0.568034 0.386552 0.376820 0.037 Uiso 1 1 calc R . . . .
C71 C 0.63039(12) 0.44144(12) 0.36973(11) 0.0302(6) Uani 1 1 d . . . . .
H71 H 0.658129 0.415128 0.365207 0.036 Uiso 1 1 calc R . . . .
C72 C 0.64332(11) 0.49794(11) 0.36935(10) 0.0257(6) Uani 1 1 d . . . . .
H72 H 0.679776 0.509049 0.364972 0.031 Uiso 1 1 calc R . . . .
C73 C 0.68522(9) 0.84359(10) 0.44007(9) 0.0168(5) Uani 1 1 d . . . . .
C74 C 0.69378(10) 0.88308(11) 0.40335(9) 0.0213(5) Uani 1 1 d . . . . .
H74 H 0.673851 0.880779 0.374241 0.026 Uiso 1 1 calc R . . . .
C75 C 0.73170(11) 0.92580(11) 0.40974(10) 0.0255(6) Uani 1 1 d . . . . .
H75 H 0.737007 0.951833 0.384889 0.031 Uiso 1 1 calc R . . . .
C76 C 0.76158(11) 0.92991(12) 0.45266(10) 0.0282(6) Uani 1 1 d . . . . .
H76 H 0.788032 0.957701 0.456325 0.034 Uiso 1 1 calc R . . . .
C77 C 0.75190(12) 0.89234(12) 0.49030(10) 0.0297(6) Uani 1 1 d . . . . .
H77 H 0.771030 0.895672 0.519761 0.036 Uiso 1 1 calc R . . . .
C78 C 0.71365(11) 0.84962(11) 0.48417(10) 0.0236(5) Uani 1 1 d . . . . .
H78 H 0.707025 0.824876 0.509776 0.028 Uiso 1 1 calc R . . . .
C79 C 0.69939(15) 0.91822(13) 0.07168(13) 0.0428(8) Uani 1 1 d . . . . .
H79 H 0.670309 0.893280 0.067916 0.051 Uiso 1 1 calc R . . . .
C80 C 0.72571(19) 0.93939(16) 0.03114(13) 0.0566(11) Uani 1 1 d . . . . .
H80 H 0.714758 0.929025 -0.000285 0.068 Uiso 1 1 calc R . . . .
C81 C 0.76935(17) 0.97689(16) 0.03795(14) 0.0550(10) Uani 1 1 d . . . . .
H81 H 0.788516 0.990633 0.010960 0.066 Uiso 1 1 calc R . . . .
C82 C 0.78378(14) 0.99328(16) 0.08422(14) 0.0480(9) Uani 1 1 d . . . . .
H82 H 0.811918 1.019207 0.088485 0.058 Uiso 1 1 calc R . . . .
C83 C 0.75737(13) 0.97203(14) 0.12415(12) 0.0389(7) Uani 1 1 d . . . . .
H83 H 0.767362 0.983380 0.155562 0.047 Uiso 1 1 calc R . . . .
C84 C 0.71609(13) 0.93394(14) 0.11778(12) 0.0379(7) Uani 1 1 d . . . . .
H84 H 0.699024 0.918401 0.145134 0.045 Uiso 1 1 calc R . . . .
C85 C 0.63716(17) 1.01744(18) 0.35169(19) 0.0696(15) Uani 1 1 d . . . . .
H85 H 0.616540 0.990252 0.335699 0.084 Uiso 1 1 calc R . . . .
C86 C 0.67758(19) 1.04590(19) 0.32757(16) 0.0639(12) Uani 1 1 d . . . . .
H86 H 0.683973 1.038270 0.294582 0.077 Uiso 1 1 calc R . . . .
C87 C 0.7083(2) 1.08457(17) 0.35011(16) 0.0679(12) Uani 1 1 d . . . . .
H87 H 0.736381 1.102655 0.333072 0.082 Uiso 1 1 calc R . . . .
C88 C 0.6986(2) 1.09729(18) 0.39768(17) 0.0710(13) Uani 1 1 d . . . . .
H88 H 0.719968 1.124497 0.412813 0.085 Uiso 1 1 calc R . . . .
C89 C 0.65851(18) 1.07156(18) 0.42393(15) 0.0591(11) Uani 1 1 d . . . . .
H89 H 0.652094 1.081533 0.456429 0.071 Uiso 1 1 calc R . . . .
C90 C 0.62724(15) 1.0303(2) 0.40193(19) 0.0665(13) Uani 1 1 d . . . . .
H90 H 0.600281 1.011364 0.419608 0.080 Uiso 1 1 calc R . . . .

loop_
_atom_site_aniso_label
_atom_site_aniso_U_11
_atom_site_aniso_U_22
_atom_site_aniso_U_33
_atom_site_aniso_U_23
_atom_site_aniso_U_13
_atom_site_aniso_U_12
Te1 0.01433(7) 0.01455(7) 0.02545(9) 0.00213(6) -0.00096(6) 0.00151(6)
Te2 0.01615(7) 0.01795(8) 0.01319(7) 0.00073(6) -0.00280(6) -0.00345(6)
Ge1 0.01283(11) 0.01129(11) 0.01323(11) -0.00064(9) 0.00137(9) 0.00016(9)
Ge2 0.01246(10) 0.01269(11) 0.01087(11) -0.00084(9) 0.00067(8) -0.00216(9)
N1 0.0113(8) 0.0137(9) 0.0111(9) -0.0014(7) 0.0001(7) 0.0008(7)
N2 0.0112(8) 0.0161(10) 0.0107(9) -0.0001(7) -0.0003(7) -0.0021(7)
N3 0.0122(8) 0.0104(9) 0.0104(9) 0.0005(7) -0.0014(7) -0.0012(7)
N4 0.0122(8) 0.0116(9) 0.0102(9) -0.0011(7) -0.0003(7) 0.0006(7)
C1 0.0100(10) 0.0151(11) 0.0150(11) -0.0004(8) -0.0012(8) -0.0002(8)
C2 0.0112(10) 0.0157(11) 0.0134(11) -0.0009(8) 0.0004(8) 0.0026(8)
C3 0.0109(9) 0.0159(11) 0.0112(10) 0.0027(8) -0.0006(8) -0.0004(8)
C4 0.0151(10) 0.0143(11) 0.0107(10) -0.0010(8) 0.0020(8) -0.0030(9)
C5 0.0189(11) 0.0194(12) 0.0154(12) -0.0036(9) 0.0020(9) -0.0001(9)
C6 0.0284(13) 0.0169(12) 0.0281(14) -0.0068(11) -0.0011(11) 0.0043(11)
C7 0.0317(14) 0.0210(14) 0.0252(14) -0.0080(11) -0.0064(11) -0.0036(11)
C8 0.0210(12) 0.0258(14) 0.0182(12) -0.0017(10) -0.0013(9) -0.0039(10)
C9 0.0165(10) 0.0180(12) 0.0101(10) -0.0007(9) 0.0016(8) -0.0001(9)
C10 0.0158(11) 0.0189(12) 0.0300(14) -0.0074(10) -0.0010(10) 0.0042(10)
C11 0.0241(14) 0.0324(17) 0.0478(19) 0.0015(14) 0.0113(13) 0.0070(12)
C12 0.0305(14) 0.0226(14) 0.0307(15) -0.0051(11) -0.0046(11) 0.0086(11)
C13 0.0149(10) 0.0225(13) 0.0150(11) -0.0015(9) -0.0014(9) 0.0005(9)
C14 0.0274(14) 0.0319(15) 0.0243(14) 0.0060(12) 0.0010(11) 0.0085(12)
C15 0.0224(13) 0.0360(16) 0.0244(14) 0.0028(12) 0.0073(11) 0.0071(12)
C16 0.0135(10) 0.0180(12) 0.0119(11) -0.0023(9) 0.0009(8) -0.0030(9)
C17 0.0173(11) 0.0191(12) 0.0193(12) -0.0014(9) 0.0001(9) -0.0021(10)
C18 0.0297(14) 0.0207(13) 0.0284(15) -0.0018(11) 0.0018(11) -0.0054(11)
C19 0.0241(13) 0.0285(15) 0.0283(15) -0.0047(11) 0.0037(11) -0.0157(11)
C20 0.0158(11) 0.0370(16) 0.0150(12) -0.0040(11) -0.0004(9) -0.0081(11)
C21 0.0119(10) 0.0258(13) 0.0109(11) -0.0019(9) 0.0008(8) -0.0014(9)
C22 0.0185(12) 0.0192(13) 0.0351(15) 0.0057(11) -0.0037(10) -0.0007(10)
C23 0.0313(15) 0.0315(16) 0.0432(18) 0.0037(14) -0.0158(13) 0.0062(13)
C24 0.0265(14) 0.0281(16) 0.0494(19) 0.0062(14) 0.0049(13) 0.0054(12)
C25 0.0129(10) 0.0333(15) 0.0161(12) 0.0054(10) -0.0004(9) 0.0005(10)
C26 0.0240(13) 0.0281(15) 0.0247(14) 0.0017(11) -0.0058(10) 0.0024(11)
C27 0.0207(13) 0.0502(19) 0.0211(13) -0.0028(13) -0.0063(10) 0.0094(13)
C28 0.0149(10) 0.0169(11) 0.0113(11) -0.0007(9) 0.0009(8) 0.0022(9)
C29 0.0157(10) 0.0189(12) 0.0144(11) -0.0017(9) -0.0003(8) -0.0005(9)
C30 0.0147(10) 0.0232(13) 0.0166(12) 0.0022(10) 0.0042(9) -0.0002(9)
C31 0.0236(12) 0.0217(13) 0.0121(11) 0.0009(9) 0.0042(9) 0.0035(10)
C32 0.0213(11) 0.0224(13) 0.0125(11) -0.0027(9) -0.0018(9) 0.0004(10)
C33 0.0164(10) 0.0197(12) 0.0148(11) -0.0008(9) 0.0003(9) -0.0009(9)
C34 0.0140(10) 0.0117(10) 0.0092(10) 0.0007(8) -0.0005(8) 0.0000(8)
C35 0.0109(9) 0.0130(11) 0.0114(10) 0.0012(8) -0.0015(8) -0.0007(8)
C36 0.0103(9) 0.0144(11) 0.0088(10) 0.0002(8) -0.0009(7) 0.0000(8)
C37 0.0131(10) 0.0109(10) 0.0108(10) 0.0014(8) 0.0038(8) -0.0001(8)
C38 0.0163(10) 0.0124(11) 0.0143(11) 0.0023(8) 0.0025(8) 0.0015(9)
C39 0.0209(12) 0.0164(12) 0.0202(12) 0.0047(10) 0.0003(9) 0.0027(10)
C40 0.0219(12) 0.0129(11) 0.0267(14) 0.0044(10) 0.0044(10) -0.0020(10)
C41 0.0160(11) 0.0172(12) 0.0222(13) -0.0005(9) -0.0004(9) -0.0032(9)
C42 0.0140(10) 0.0145(11) 0.0144(11) -0.0016(9) 0.0016(8) 0.0011(9)
C43 0.0183(11) 0.0215(13) 0.0207(13) 0.0079(10) -0.0068(9) -0.0003(10)
C44 0.0205(12) 0.0350(16) 0.0273(15) 0.0087(12) -0.0066(10) 0.0015(12)
C45 0.0324(15) 0.0302(16) 0.0341(16) -0.0042(13) -0.0139(12) -0.0029(13)
C46 0.0173(11) 0.0193(12) 0.0190(12) 0.0026(9) -0.0040(9) -0.0040(10)
C47 0.0284(14) 0.0327(15) 0.0183(13) -0.0018(11) -0.0017(10) -0.0052(12)
C48 0.0203(12) 0.0313(15) 0.0281(15) -0.0006(12) -0.0075(11) 0.0058(11)
C49 0.0134(10) 0.0124(11) 0.0137(11) -0.0012(8) 0.0027(8) -0.0001(8)
C50 0.0148(10) 0.0143(11) 0.0130(11) -0.0008(9) 0.0009(8) -0.0006(9)
C51 0.0249(12) 0.0169(12) 0.0204(13) 0.0045(10) -0.0053(10) 0.0022(10)
C52 0.0371(15) 0.0113(12) 0.0302(15) -0.0007(10) -0.0047(12) 0.0051(11)
C53 0.0310(13) 0.0169(12) 0.0201(13) -0.0053(10) -0.0036(10) 0.0000(11)
C54 0.0176(11) 0.0147(11) 0.0132(11) -0.0018(9) 0.0016(8) 0.0004(9)
C55 0.0198(11) 0.0165(12) 0.0180(12) 0.0010(9) -0.0044(9) 0.0002(9)
C56 0.0377(16) 0.057(2) 0.0181(14) -0.0064(14) 0.0041(12) -0.0107(15)
C57 0.0226(14) 0.063(2) 0.0277(16) -0.0117(15) -0.0033(11) -0.0062(14)
C58 0.0284(13) 0.0146(12) 0.0132(11) -0.0037(9) -0.0024(9) 0.0012(10)
C59 0.0300(14) 0.0216(14) 0.0309(15) -0.0056(11) -0.0109(11) 0.0006(11)
C60 0.0379(15) 0.0323(16) 0.0148(12) -0.0004(11) -0.0005(11) 0.0033(13)
C61 0.0132(10) 0.0163(11) 0.0125(11) -0.0033(8) 0.0021(8) -0.0015(9)
C62 0.0189(11) 0.0177(12) 0.0152(12) 0.0004(9) 0.0013(9) -0.0019(9)
C63 0.0169(11) 0.0208(13) 0.0219(13) -0.0026(10) 0.0029(9) 0.0021(10)
C64 0.0193(12) 0.0293(14) 0.0199(13) -0.0041(11) 0.0080(10) -0.0003(11)
C65 0.0269(13) 0.0260(14) 0.0161(12) 0.0008(10) 0.0068(10) -0.0006(11)
C66 0.0196(11) 0.0192(12) 0.0154(11) 0.0004(9) 0.0040(9) 0.0009(10)
C67 0.0251(12) 0.0150(12) 0.0217(13) 0.0004(10) -0.0011(10) 0.0008(10)
C68 0.0250(12) 0.0209(13) 0.0202(13) -0.0005(10) -0.0009(10) 0.0012(10)
C69 0.0310(14) 0.0243(14) 0.0266(15) 0.0007(11) -0.0021(11) -0.0090(12)
C70 0.0424(16) 0.0159(13) 0.0332(16) -0.0005(11) -0.0058(13) -0.0053(12)
C71 0.0359(15) 0.0191(13) 0.0357(16) -0.0006(12) -0.0034(12) 0.0088(12)
C72 0.0242(13) 0.0196(13) 0.0334(15) 0.0024(11) -0.0012(11) 0.0041(11)
C73 0.0138(10) 0.0206(12) 0.0158(12) -0.0027(9) -0.0008(8) -0.0026(9)
C74 0.0191(11) 0.0258(14) 0.0191(13) -0.0007(10) -0.0001(9) -0.0047(10)
C75 0.0258(13) 0.0242(14) 0.0264(14) 0.0013(11) -0.0003(11) -0.0074(11)
C76 0.0255(13) 0.0277(15) 0.0312(15) -0.0070(12) -0.0009(11) -0.0086(12)
C77 0.0345(15) 0.0313(15) 0.0235(14) -0.0040(12) -0.0144(12) -0.0090(12)
C78 0.0294(13) 0.0210(13) 0.0205(13) -0.0002(10) -0.0064(10) -0.0043(11)
C79 0.053(2) 0.0294(17) 0.046(2) 0.0044(15) -0.0219(17) 0.0003(15)
C80 0.093(3) 0.040(2) 0.037(2) -0.0065(16) -0.017(2) 0.035(2)
C81 0.068(3) 0.049(2) 0.047(2) 0.0166(18) 0.0200(19) 0.025(2)
C82 0.0346(17) 0.048(2) 0.061(2) 0.0078(18) 0.0035(16) 0.0057(16)
C83 0.0339(16) 0.0395(19) 0.0433(19) -0.0033(15) -0.0128(14) 0.0002(14)
C84 0.0374(16) 0.0371(18) 0.0391(18) 0.0054(14) -0.0098(14) -0.0012(14)
C85 0.052(2) 0.055(3) 0.103(4) -0.039(3) -0.043(2) 0.024(2)
C86 0.072(3) 0.064(3) 0.056(3) -0.017(2) -0.018(2) 0.030(2)
C87 0.105(4) 0.038(2) 0.061(3) 0.005(2) -0.007(3) 0.012(2)
C88 0.102(4) 0.044(2) 0.067(3) -0.016(2) -0.014(3) 0.005(3)
C89 0.069(3) 0.066(3) 0.043(2) -0.014(2) -0.018(2) 0.020(2)
C90 0.036(2) 0.071(3) 0.093(4) 0.019(3) -0.004(2) 0.021(2)

loop_
_atom_type_symbol
_atom_type_description
_atom_type_scat_dispersion_real
_atom_type_scat_dispersion_imag
_atom_type_scat_source
C C 0.0033 0.0016 'International Tables Vol C Tables 4.2.6.8 and 6.1.1.4'
H H 0.0000 0.0000 'International Tables Vol C Tables 4.2.6.8 and 6.1.1.4'
Ge Ge 0.1547 1.8001 'International Tables Vol C Tables 4.2.6.8 and 6.1.1.4'
N N 0.0061 0.0033 'International Tables Vol C Tables 4.2.6.8 and 6.1.1.4'
Te Te -0.5308 1.6751 'International Tables Vol C Tables 4.2.6.8 and 6.1.1.4'

loop_
_exptl_crystal_face_index_h
_exptl_crystal_face_index_k
_exptl_crystal_face_index_l
_exptl_crystal_face_perp_dist
0 -1 0 0.0148
0 1 0 0.0148
-1 0 0 0.0626
1 0 0 0.0626
-1 0 -1 0.0955
1 0 1 0.1000
-3 1 5 0.1415

loop_
_geom_angle_atom_site_label_1
_geom_angle_atom_site_label_2
_geom_angle_atom_site_label_3
_geom_angle
_geom_angle_site_symmetry_1
_geom_angle_site_symmetry_3
_geom_angle_publ_flag
C67 Te1 Ge1 93.39(7) . . ?
C73 Te2 Ge2 96.46(6) . . ?
C2 Ge1 Te1 91.31(6) . . ?
C35 Ge1 Te1 99.68(6) . . ?
C35 Ge1 C2 90.75(9) . . ?
C3 Ge2 Te2 99.21(6) . . ?
C3 Ge2 C36 90.72(9) . . ?
C36 Ge2 Te2 89.68(6) . . ?
C1 N1 C2 111.11(19) . . ?
C1 N1 C4 127.31(19) . . ?
C2 N1 C4 121.29(18) . . ?
C1 N2 C3 110.98(18) . . ?
C1 N2 C16 126.45(19) . . ?
C3 N2 C16 122.46(18) . . ?
C34 N3 C35 110.73(18) . . ?
C34 N3 C37 124.97(18) . . ?
C35 N3 C37 124.09(18) . . ?
C34 N4 C36 110.69(18) . . ?
C34 N4 C49 125.89(18) . . ?
C36 N4 C49 122.67(18) . . ?
N1 C1 N2 105.75(19) . . ?
N1 C1 C28 127.4(2) . . ?
N2 C1 C28 126.8(2) . . ?
N1 C2 Ge1 121.17(16) . . ?
C3 C2 Ge1 131.84(17) . . ?
C3 C2 N1 105.93(19) . . ?
N2 C3 Ge2 121.12(16) . . ?
C2 C3 Ge2 130.27(16) . . ?
C2 C3 N2 106.14(19) . . ?
C5 C4 N1 119.5(2) . . ?
C5 C4 C9 122.7(2) . . ?
C9 C4 N1 117.8(2) . . ?
C4 C5 C6 117.4(2) . . ?
C4 C5 C10 122.8(2) . . ?
C6 C5 C10 119.8(2) . . ?
C5 C6 H6 119.4 . . ?
C7 C6 C5 121.3(2) . . ?
C7 C6 H6 119.4 . . ?
C6 C7 H7 119.9 . . ?
C8 C7 C6 120.3(2) . . ?
C8 C7 H7 119.9 . . ?
C7 C8 H8 119.5 . . ?
C7 C8 C9 121.0(2) . . ?
C9 C8 H8 119.5 . . ?
C4 C9 C13 122.8(2) . . ?
C8 C9 C4 117.3(2) . . ?
C8 C9 C13 119.9(2) . . ?
C5 C10 H10 107.9 . . ?
C5 C10 C11 111.3(2) . . ?
C5 C10 C12 111.7(2) . . ?
C11 C10 H10 107.9 . . ?
C12 C10 H10 107.9 . . ?
C12 C10 C11 109.9(2) . . ?
C10 C11 H11A 109.5 . . ?
C10 C11 H11B 109.5 . . ?
C10 C11 H11C 109.5 . . ?
H11A C11 H11B 109.5 . . ?
H11A C11 H11C 109.5 . . ?
H11B C11 H11C 109.5 . . ?
C10 C12 H12A 109.5 . . ?
C10 C12 H12B 109.5 . . ?
C10 C12 H12C 109.5 . . ?
H12A C12 H12B 109.5 . . ?
H12A C12 H12C 109.5 . . ?
H12B C12 H12C 109.5 . . ?
C9 C13 H13 108.1 . . ?
C9 C13 C14 112.5(2) . . ?
C9 C13 C15 110.0(2) . . ?
C14 C13 H13 108.1 . . ?
C15 C13 H13 108.1 . . ?
C15 C13 C14 110.0(2) . . ?
C13 C14 H14A 109.5 . . ?
C13 C14 H14B 109.5 . . ?
C13 C14 H14C 109.5 . . ?
H14A C14 H14B 109.5 . . ?
H14A C14 H14C 109.5 . . ?
H14B C14 H14C 109.5 . . ?
C13 C15 H15A 109.5 . . ?
C13 C15 H15B 109.5 . . ?
C13 C15 H15C 109.5 . . ?
H15A C15 H15B 109.5 . . ?
H15A C15 H15C 109.5 . . ?
H15B C15 H15C 109.5 . . ?
C17 C16 N2 118.7(2) . . ?
C17 C16 C21 123.6(2) . . ?
C21 C16 N2 117.7(2) . . ?
C16 C17 C18 116.9(2) . . ?
C16 C17 C22 122.4(2) . . ?
C18 C17 C22 120.7(2) . . ?
C17 C18 H18 119.4 . . ?
C19 C18 C17 121.3(3) . . ?
C19 C18 H18 119.4 . . ?
C18 C19 H19 119.9 . . ?
C18 C19 C20 120.3(2) . . ?
C20 C19 H19 119.9 . . ?
C19 C20 H20 119.2 . . ?
C19 C20 C21 121.6(2) . . ?
C21 C20 H20 119.2 . . ?
C16 C21 C25 122.3(2) . . ?
C20 C21 C16 116.4(2) . . ?
C20 C21 C25 121.3(2) . . ?
C17 C22 H22 107.7 . . ?
C17 C22 C23 111.4(2) . . ?
C17 C22 C24 112.1(2) . . ?
C23 C22 H22 107.7 . . ?
C24 C22 H22 107.7 . . ?
C24 C22 C23 110.1(2) . . ?
C22 C23 H23A 109.5 . . ?
C22 C23 H23B 109.5 . . ?
C22 C23 H23C 109.5 . . ?
H23A C23 H23B 109.5 . . ?
H23A C23 H23C 109.5 . . ?
H23B C23 H23C 109.5 . . ?
C22 C24 H24A 109.5 . . ?
C22 C24 H24B 109.5 . . ?
C22 C24 H24C 109.5 . . ?
H24A C24 H24B 109.5 . . ?
H24A C24 H24C 109.5 . . ?
H24B C24 H24C 109.5 . . ?
C21 C25 H25 107.4 . . ?
C21 C25 C26 112.8(2) . . ?
C21 C25 C27 112.9(2) . . ?
C26 C25 H25 107.4 . . ?
C27 C25 H25 107.4 . . ?
C27 C25 C26 108.6(2) . . ?
C25 C26 H26A 109.5 . . ?
C25 C26 H26B 109.5 . . ?
C25 C26 H26C 109.5 . . ?
H26A C26 H26B 109.5 . . ?
H26A C26 H26C 109.5 . . ?
H26B C26 H26C 109.5 . . ?
C25 C27 H27A 109.5 . . ?
C25 C27 H27B 109.5 . . ?
C25 C27 H27C 109.5 . . ?
H27A C27 H27B 109.5 . . ?
H27A C27 H27C 109.5 . . ?
H27B C27 H27C 109.5 . . ?
C29 C28 C1 121.4(2) . . ?
C33 C28 C1 120.4(2) . . ?
C33 C28 C29 118.1(2) . . ?
C28 C29 H29 119.6 . . ?
C30 C29 C28 120.7(2) . . ?
C30 C29 H29 119.6 . . ?
C29 C30 H30 119.7 . . ?
C29 C30 C31 120.6(2) . . ?
C31 C30 H30 119.7 . . ?
C30 C31 H31 120.4 . . ?
C32 C31 C30 119.3(2) . . ?
C32 C31 H31 120.4 . . ?
C31 C32 H32 119.7 . . ?
C31 C32 C33 120.7(2) . . ?
C33 C32 H32 119.7 . . ?
C28 C33 H33 119.7 . . ?
C32 C33 C28 120.6(2) . . ?
C32 C33 H33 119.7 . . ?
N3 C34 C61 127.1(2) . . ?
N4 C34 N3 105.93(18) . . ?
N4 C34 C61 126.9(2) . . ?
N3 C35 Ge1 121.21(15) . . ?
C36 C35 Ge1 130.22(16) . . ?
C36 C35 N3 106.08(19) . . ?
N4 C36 Ge2 120.32(15) . . ?
C35 C36 Ge2 131.82(16) . . ?
C35 C36 N4 106.52(18) . . ?
C38 C37 N3 117.61(19) . . ?
C42 C37 N3 119.12(19) . . ?
C42 C37 C38 123.2(2) . . ?
C37 C38 C43 122.5(2) . . ?
C39 C38 C37 117.0(2) . . ?
C39 C38 C43 120.5(2) . . ?
C38 C39 H39 119.5 . . ?
C40 C39 C38 121.1(2) . . ?
C40 C39 H39 119.5 . . ?
C39 C40 H40 119.8 . . ?
C41 C40 C39 120.4(2) . . ?
C41 C40 H40 119.8 . . ?
C40 C41 H41 119.5 . . ?
C40 C41 C42 121.0(2) . . ?
C42 C41 H41 119.5 . . ?
C37 C42 C46 123.1(2) . . ?
C41 C42 C37 117.1(2) . . ?
C41 C42 C46 119.7(2) . . ?
C38 C43 H43 107.4 . . ?
C38 C43 C45 112.7(2) . . ?
C44 C43 C38 112.4(2) . . ?
C44 C43 H43 107.4 . . ?
C44 C43 C45 109.2(2) . . ?
C45 C43 H43 107.4 . . ?
C43 C44 H44A 109.5 . . ?
C43 C44 H44B 109.5 . . ?
C43 C44 H44C 109.5 . . ?
H44A C44 H44B 109.5 . . ?
H44A C44 H44C 109.5 . . ?
H44B C44 H44C 109.5 . . ?
C43 C45 H45A 109.5 . . ?
C43 C45 H45B 109.5 . . ?
C43 C45 H45C 109.5 . . ?
H45A C45 H45B 109.5 . . ?
H45A C45 H45C 109.5 . . ?
H45B C45 H45C 109.5 . . ?
C42 C46 H46 108.1 . . ?
C42 C46 C47 111.0(2) . . ?
C42 C46 C48 111.3(2) . . ?
C47 C46 H46 108.1 . . ?
C48 C46 H46 108.1 . . ?
C48 C46 C47 110.3(2) . . ?
C46 C47 H47A 109.5 . . ?
C46 C47 H47B 109.5 . . ?
C46 C47 H47C 109.5 . . ?
H47A C47 H47B 109.5 . . ?
H47A C47 H47C 109.5 . . ?
H47B C47 H47C 109.5 . . ?
C46 C48 H48A 109.5 . . ?
C46 C48 H48B 109.5 . . ?
C46 C48 H48C 109.5 . . ?
H48A C48 H48B 109.5 . . ?
H48A C48 H48C 109.5 . . ?
H48B C48 H48C 109.5 . . ?
C50 C49 N4 117.22(19) . . ?
C54 C49 N4 119.7(2) . . ?
C54 C49 C50 123.0(2) . . ?
C49 C50 C55 123.1(2) . . ?
C51 C50 C49 117.2(2) . . ?
C51 C50 C55 119.7(2) . . ?
C50 C51 H51 119.2 . . ?
C50 C51 C52 121.5(2) . . ?
C52 C51 H51 119.2 . . ?
C51 C52 H52 120.2 . . ?
C53 C52 C51 119.7(2) . . ?
C53 C52 H52 120.2 . . ?
C52 C53 H53 119.2 . . ?
C52 C53 C54 121.6(2) . . ?
C54 C53 H53 119.2 . . ?
C49 C54 C58 122.8(2) . . ?
C53 C54 C49 116.9(2) . . ?
C53 C54 C58 120.3(2) . . ?
C50 C55 H55 108.1 . . ?
C50 C55 C57 112.6(2) . . ?
C56 C55 C50 110.1(2) . . ?
C56 C55 H55 108.1 . . ?
C56 C55 C57 109.7(2) . . ?
C57 C55 H55 108.1 . . ?
C55 C56 H56A 109.5 . . ?
C55 C56 H56B 109.5 . . ?
C55 C56 H56C 109.5 . . ?
H56A C56 H56B 109.5 . . ?
H56A C56 H56C 109.5 . . ?
H56B C56 H56C 109.5 . . ?
C55 C57 H57A 109.5 . . ?
C55 C57 H57B 109.5 . . ?
C55 C57 H57C 109.5 . . ?
H57A C57 H57B 109.5 . . ?
H57A C57 H57C 109.5 . . ?
H57B C57 H57C 109.5 . . ?
C54 C58 H58 108.1 . . ?
C54 C58 C59 110.8(2) . . ?
C54 C58 C60 110.9(2) . . ?
C59 C58 H58 108.1 . . ?
C59 C58 C60 110.9(2) . . ?
C60 C58 H58 108.1 . . ?
C58 C59 H59A 109.5 . . ?
C58 C59 H59B 109.5 . . ?
C58 C59 H59C 109.5 . . ?
H59A C59 H59B 109.5 . . ?
H59A C59 H59C 109.5 . . ?
H59B C59 H59C 109.5 . . ?
C58 C60 H60A 109.5 . . ?
C58 C60 H60B 109.5 . . ?
C58 C60 H60C 109.5 . . ?
H60A C60 H60B 109.5 . . ?
H60A C60 H60C 109.5 . . ?
H60B C60 H60C 109.5 . . ?
C62 C61 C34 120.6(2) . . ?
C66 C61 C34 121.4(2) . . ?
C66 C61 C62 118.1(2) . . ?
C61 C62 H62 119.6 . . ?
C63 C62 C61 120.8(2) . . ?
C63 C62 H62 119.6 . . ?
C62 C63 H63 119.8 . . ?
C64 C63 C62 120.5(2) . . ?
C64 C63 H63 119.8 . . ?
C63 C64 H64 120.5 . . ?
C65 C64 C63 119.0(2) . . ?
C65 C64 H64 120.5 . . ?
C64 C65 H65 119.6 . . ?
C64 C65 C66 120.9(2) . . ?
C66 C65 H65 119.6 . . ?
C61 C66 H66 119.7 . . ?
C65 C66 C61 120.7(2) . . ?
C65 C66 H66 119.7 . . ?
C68 C67 Te1 121.42(18) . . ?
C72 C67 Te1 120.45(19) . . ?
C72 C67 C68 118.1(2) . . ?
C67 C68 H68 119.5 . . ?
C69 C68 C67 120.9(2) . . ?
C69 C68 H68 119.5 . . ?
C68 C69 H69 119.9 . . ?
C70 C69 C68 120.3(3) . . ?
C70 C69 H69 119.9 . . ?
C69 C70 H70 120.2 . . ?
C71 C70 C69 119.5(3) . . ?
C71 C70 H70 120.2 . . ?
C70 C71 H71 119.9 . . ?
C70 C71 C72 120.3(3) . . ?
C72 C71 H71 119.9 . . ?
C67 C72 C71 120.8(3) . . ?
C67 C72 H72 119.6 . . ?
C71 C72 H72 119.6 . . ?
C74 C73 Te2 122.16(17) . . ?
C78 C73 Te2 119.33(18) . . ?
C78 C73 C74 118.4(2) . . ?
C73 C74 H74 119.6 . . ?
C75 C74 C73 120.7(2) . . ?
C75 C74 H74 119.6 . . ?
C74 C75 H75 119.8 . . ?
C76 C75 C74 120.4(3) . . ?
C76 C75 H75 119.8 . . ?
C75 C76 H76 120.3 . . ?
C75 C76 C77 119.5(2) . . ?
C77 C76 H76 120.3 . . ?
C76 C77 H77 119.9 . . ?
C76 C77 C78 120.2(2) . . ?
C78 C77 H77 119.9 . . ?
C73 C78 H78 119.7 . . ?
C77 C78 C73 120.6(2) . . ?
C77 C78 H78 119.7 . . ?
C80 C79 H79 120.1 . . ?
C84 C79 H79 120.1 . . ?
C84 C79 C80 119.9(3) . . ?
C79 C80 H80 120.6 . . ?
C79 C80 C81 118.8(3) . . ?
C81 C80 H80 120.6 . . ?
C80 C81 H81 120.0 . . ?
C82 C81 C80 120.0(3) . . ?
C82 C81 H81 120.0 . . ?
C81 C82 H82 119.7 . . ?
C83 C82 C81 120.6(4) . . ?
C83 C82 H82 119.7 . . ?
C82 C83 H83 120.2 . . ?
C82 C83 C84 119.6(3) . . ?
C84 C83 H83 120.2 . . ?
C79 C84 H84 119.5 . . ?
C83 C84 C79 121.1(3) . . ?
C83 C84 H84 119.5 . . ?
C86 C85 H85 120.8 . . ?
C86 C85 C90 118.4(4) . . ?
C90 C85 H85 120.8 . . ?
C85 C86 H86 119.1 . . ?
C87 C86 C85 121.7(4) . . ?
C87 C86 H86 119.1 . . ?
C86 C87 H87 120.1 . . ?
C86 C87 C88 119.9(5) . . ?
C88 C87 H87 120.1 . . ?
C87 C88 H88 119.0 . . ?
C87 C88 C89 121.9(4) . . ?
C89 C88 H88 119.0 . . ?
C88 C89 H89 120.3 . . ?
C88 C89 C90 119.3(4) . . ?
C90 C89 H89 120.3 . . ?
C85 C90 H90 120.7 . . ?
C89 C90 C85 118.7(4) . . ?
C89 C90 H90 120.7 . . ?

loop_
_geom_bond_atom_site_label_1
_geom_bond_atom_site_label_2
_geom_bond_distance
_geom_bond_site_symmetry_2
_geom_bond_publ_flag
Te1 Ge1 2.6960(3) . ?
Te1 C67 2.129(2) . ?
Te2 Ge2 2.6932(3) . ?
Te2 C73 2.126(2) . ?
Ge1 C2 2.035(2) . ?
Ge1 C35 2.028(2) . ?
Ge2 C3 2.026(2) . ?
Ge2 C36 2.035(2) . ?
N1 C1 1.351(3) . ?
N1 C2 1.410(3) . ?
N1 C4 1.449(3) . ?
N2 C1 1.354(3) . ?
N2 C3 1.408(3) . ?
N2 C16 1.451(3) . ?
N3 C34 1.354(3) . ?
N3 C35 1.410(3) . ?
N3 C37 1.457(3) . ?
N4 C34 1.354(3) . ?
N4 C36 1.406(3) . ?
N4 C49 1.451(3) . ?
C1 C28 1.478(3) . ?
C2 C3 1.377(3) . ?
C4 C5 1.391(3) . ?
C4 C9 1.411(3) . ?
C5 C6 1.391(3) . ?
C5 C10 1.527(3) . ?
C6 H6 0.9300 . ?
C6 C7 1.385(4) . ?
C7 H7 0.9300 . ?
C7 C8 1.378(4) . ?
C8 H8 0.9300 . ?
C8 C9 1.393(3) . ?
C9 C13 1.528(3) . ?
C10 H10 0.9800 . ?
C10 C11 1.528(4) . ?
C10 C12 1.528(4) . ?
C11 H11A 0.9600 . ?
C11 H11B 0.9600 . ?
C11 H11C 0.9600 . ?
C12 H12A 0.9600 . ?
C12 H12B 0.9600 . ?
C12 H12C 0.9600 . ?
C13 H13 0.9800 . ?
C13 C14 1.535(3) . ?
C13 C15 1.531(3) . ?
C14 H14A 0.9600 . ?
C14 H14B 0.9600 . ?
C14 H14C 0.9600 . ?
C15 H15A 0.9600 . ?
C15 H15B 0.9600 . ?
C15 H15C 0.9600 . ?
C16 C17 1.396(3) . ?
C16 C21 1.409(3) . ?
C17 C18 1.398(3) . ?
C17 C22 1.521(3) . ?
C18 H18 0.9300 . ?
C18 C19 1.381(4) . ?
C19 H19 0.9300 . ?
C19 C20 1.382(4) . ?
C20 H20 0.9300 . ?
C20 C21 1.397(3) . ?
C21 C25 1.527(3) . ?
C22 H22 0.9800 . ?
C22 C23 1.540(4) . ?
C22 C24 1.533(4) . ?
C23 H23A 0.9600 . ?
C23 H23B 0.9600 . ?
C23 H23C 0.9600 . ?
C24 H24A 0.9600 . ?
C24 H24B 0.9600 . ?
C24 H24C 0.9600 . ?
C25 H25 0.9800 . ?
C25 C26 1.533(4) . ?
C25 C27 1.531(3) . ?
C26 H26A 0.9600 . ?
C26 H26B 0.9600 . ?
C26 H26C 0.9600 . ?
C27 H27A 0.9600 . ?
C27 H27B 0.9600 . ?
C27 H27C 0.9600 . ?
C28 C29 1.406(3) . ?
C28 C33 1.400(3) . ?
C29 H29 0.9300 . ?
C29 C30 1.386(3) . ?
C30 H30 0.9300 . ?
C30 C31 1.389(3) . ?
C31 H31 0.9300 . ?
C31 C32 1.384(3) . ?
C32 H32 0.9300 . ?
C32 C33 1.390(3) . ?
C33 H33 0.9300 . ?
C34 C61 1.478(3) . ?
C35 C36 1.371(3) . ?
C37 C38 1.401(3) . ?
C37 C42 1.397(3) . ?
C38 C39 1.393(3) . ?
C38 C43 1.530(3) . ?
C39 H39 0.9300 . ?
C39 C40 1.387(3) . ?
C40 H40 0.9300 . ?
C40 C41 1.380(3) . ?
C41 H41 0.9300 . ?
C41 C42 1.396(3) . ?
C42 C46 1.521(3) . ?
C43 H43 0.9800 . ?
C43 C44 1.528(3) . ?
C43 C45 1.530(4) . ?
C44 H44A 0.9600 . ?
C44 H44B 0.9600 . ?
C44 H44C 0.9600 . ?
C45 H45A 0.9600 . ?
C45 H45B 0.9600 . ?
C45 H45C 0.9600 . ?
C46 H46 0.9800 . ?
C46 C47 1.536(3) . ?
C46 C48 1.532(3) . ?
C47 H47A 0.9600 . ?
C47 H47B 0.9600 . ?
C47 H47C 0.9600 . ?
C48 H48A 0.9600 . ?
C48 H48B 0.9600 . ?
C48 H48C 0.9600 . ?
C49 C50 1.405(3) . ?
C49 C54 1.399(3) . ?
C50 C51 1.385(3) . ?
C50 C55 1.524(3) . ?
C51 H51 0.9300 . ?
C51 C52 1.392(4) . ?
C52 H52 0.9300 . ?
C52 C53 1.380(4) . ?
C53 H53 0.9300 . ?
C53 C54 1.398(3) . ?
C54 C58 1.523(3) . ?
C55 H55 0.9800 . ?
C55 C56 1.523(4) . ?
C55 C57 1.526(4) . ?
C56 H56A 0.9600 . ?
C56 H56B 0.9600 . ?
C56 H56C 0.9600 . ?
C57 H57A 0.9600 . ?
C57 H57B 0.9600 . ?
C57 H57C 0.9600 . ?
C58 H58 0.9800 . ?
C58 C59 1.533(4) . ?
C58 C60 1.533(3) . ?
C59 H59A 0.9600 . ?
C59 H59B 0.9600 . ?
C59 H59C 0.9600 . ?
C60 H60A 0.9600 . ?
C60 H60B 0.9600 . ?
C60 H60C 0.9600 . ?
C61 C62 1.401(3) . ?
C61 C66 1.397(3) . ?
C62 H62 0.9300 . ?
C62 C63 1.391(3) . ?
C63 H63 0.9300 . ?
C63 C64 1.387(4) . ?
C64 H64 0.9300 . ?
C64 C65 1.386(4) . ?
C65 H65 0.9300 . ?
C65 C66 1.389(3) . ?
C66 H66 0.9300 . ?
C67 C68 1.394(4) . ?
C67 C72 1.390(4) . ?
C68 H68 0.9300 . ?
C68 C69 1.383(4) . ?
C69 H69 0.9300 . ?
C69 C70 1.383(4) . ?
C70 H70 0.9300 . ?
C70 C71 1.378(4) . ?
C71 H71 0.9300 . ?
C71 C72 1.392(4) . ?
C72 H72 0.9300 . ?
C73 C74 1.393(3) . ?
C73 C78 1.392(3) . ?
C74 H74 0.9300 . ?
C74 C75 1.387(3) . ?
C75 H75 0.9300 . ?
C75 C76 1.379(4) . ?
C76 H76 0.9300 . ?
C76 C77 1.385(4) . ?
C77 H77 0.9300 . ?
C77 C78 1.392(4) . ?
C78 H78 0.9300 . ?
C79 H79 0.9300 . ?
C79 C80 1.373(5) . ?
C79 C84 1.372(4) . ?
C80 H80 0.9300 . ?
C80 C81 1.400(6) . ?
C81 H81 0.9300 . ?
C81 C82 1.366(5) . ?
C82 H82 0.9300 . ?
C82 C83 1.361(5) . ?
C83 H83 0.9300 . ?
C83 C84 1.366(4) . ?
C84 H84 0.9300 . ?
C85 H85 0.9300 . ?
C85 C86 1.362(6) . ?
C85 C90 1.424(6) . ?
C86 H86 0.9300 . ?
C86 C87 1.339(6) . ?
C87 H87 0.9300 . ?
C87 C88 1.352(6) . ?
C88 H88 0.9300 . ?
C88 C89 1.354(6) . ?
C89 H89 0.9300 . ?
C89 C90 1.383(6) . ?
C90 H90 0.9300 . ?

loop_
_geom_torsion_atom_site_label_1
_geom_torsion_atom_site_label_2
_geom_torsion_atom_site_label_3
_geom_torsion_atom_site_label_4
_geom_torsion
_geom_torsion_site_symmetry_1
_geom_torsion_site_symmetry_2
_geom_torsion_site_symmetry_3
_geom_torsion_site_symmetry_4
_geom_torsion_publ_flag
Te1 C67 C68 C69 179.0(2) . . . . ?
Te1 C67 C72 C71 -178.7(2) . . . . ?
Te2 C73 C74 C75 -172.45(19) . . . . ?
Te2 C73 C78 C77 172.2(2) . . . . ?
Ge1 C2 C3 Ge2 -33.0(3) . . . . ?
Ge1 C2 C3 N2 165.16(16) . . . . ?
Ge1 C35 C36 Ge2 -34.2(3) . . . . ?
Ge1 C35 C36 N4 159.47(16) . . . . ?
N1 C1 C28 C29 -151.0(2) . . . . ?
N1 C1 C28 C33 30.7(4) . . . . ?
N1 C2 C3 Ge2 159.02(16) . . . . ?
N1 C2 C3 N2 -2.9(2) . . . . ?
N1 C4 C5 C6 179.1(2) . . . . ?
N1 C4 C5 C10 -1.5(3) . . . . ?
N1 C4 C9 C8 -178.3(2) . . . . ?
N1 C4 C9 C13 1.6(3) . . . . ?
N2 C1 C28 C29 32.4(4) . . . . ?
N2 C1 C28 C33 -146.0(2) . . . . ?
N2 C16 C17 C18 -177.9(2) . . . . ?
N2 C16 C17 C22 0.8(3) . . . . ?
N2 C16 C21 C20 177.7(2) . . . . ?
N2 C16 C21 C25 -2.5(3) . . . . ?
N3 C34 C61 C62 -142.1(2) . . . . ?
N3 C34 C61 C66 37.8(3) . . . . ?
N3 C35 C36 Ge2 164.04(16) . . . . ?
N3 C35 C36 N4 -2.3(2) . . . . ?
N3 C37 C38 C39 174.0(2) . . . . ?
N3 C37 C38 C43 -4.9(3) . . . . ?
N3 C37 C42 C41 -174.2(2) . . . . ?
N3 C37 C42 C46 5.7(3) . . . . ?
N4 C34 C61 C62 36.1(3) . . . . ?
N4 C34 C61 C66 -144.1(2) . . . . ?
N4 C49 C50 C51 177.8(2) . . . . ?
N4 C49 C50 C55 -1.7(3) . . . . ?
N4 C49 C54 C53 -177.3(2) . . . . ?
N4 C49 C54 C58 2.7(3) . . . . ?
C1 N1 C2 Ge1 -167.76(15) . . . . ?
C1 N1 C2 C3 1.8(2) . . . . ?
C1 N1 C4 C5 85.3(3) . . . . ?
C1 N1 C4 C9 -96.5(3) . . . . ?
C1 N2 C3 Ge2 -160.82(15) . . . . ?
C1 N2 C3 C2 3.1(2) . . . . ?
C1 N2 C16 C17 85.6(3) . . . . ?
C1 N2 C16 C21 -95.1(3) . . . . ?
C1 C28 C29 C30 -177.6(2) . . . . ?
C1 C28 C33 C32 178.3(2) . . . . ?
C2 N1 C1 N2 0.1(2) . . . . ?
C2 N1 C1 C28 -177.2(2) . . . . ?
C2 N1 C4 C5 -101.5(2) . . . . ?
C2 N1 C4 C9 76.6(3) . . . . ?
C3 N2 C1 N1 -1.9(2) . . . . ?
C3 N2 C1 C28 175.3(2) . . . . ?
C3 N2 C16 C17 -98.4(3) . . . . ?
C3 N2 C16 C21 81.0(3) . . . . ?
C4 N1 C1 N2 173.79(19) . . . . ?
C4 N1 C1 C28 -3.5(4) . . . . ?
C4 N1 C2 Ge1 18.1(3) . . . . ?
C4 N1 C2 C3 -172.33(19) . . . . ?
C4 C5 C6 C7 -1.0(4) . . . . ?
C4 C5 C10 C11 -100.4(3) . . . . ?
C4 C5 C10 C12 136.3(2) . . . . ?
C4 C9 C13 C14 122.1(2) . . . . ?
C4 C9 C13 C15 -114.8(2) . . . . ?
C5 C4 C9 C8 -0.2(3) . . . . ?
C5 C4 C9 C13 179.7(2) . . . . ?
C5 C6 C7 C8 0.1(4) . . . . ?
C6 C5 C10 C11 79.0(3) . . . . ?
C6 C5 C10 C12 -44.3(3) . . . . ?
C6 C7 C8 C9 0.8(4) . . . . ?
C7 C8 C9 C4 -0.8(4) . . . . ?
C7 C8 C9 C13 179.4(2) . . . . ?
C8 C9 C13 C14 -58.1(3) . . . . ?
C8 C9 C13 C15 65.0(3) . . . . ?
C9 C4 C5 C6 1.0(4) . . . . ?
C9 C4 C5 C10 -179.5(2) . . . . ?
C10 C5 C6 C7 179.6(2) . . . . ?
C16 N2 C1 N1 174.50(19) . . . . ?
C16 N2 C1 C28 -8.2(4) . . . . ?
C16 N2 C3 Ge2 22.6(3) . . . . ?
C16 N2 C3 C2 -173.51(19) . . . . ?
C16 C17 C18 C19 -0.4(4) . . . . ?
C16 C17 C22 C23 -102.5(3) . . . . ?
C16 C17 C22 C24 133.6(3) . . . . ?
C16 C21 C25 C26 82.0(3) . . . . ?
C16 C21 C25 C27 -154.4(2) . . . . ?
C17 C16 C21 C20 -3.0(3) . . . . ?
C17 C16 C21 C25 176.9(2) . . . . ?
C17 C18 C19 C20 -1.5(4) . . . . ?
C18 C17 C22 C23 76.2(3) . . . . ?
C18 C17 C22 C24 -47.7(3) . . . . ?
C18 C19 C20 C21 1.3(4) . . . . ?
C19 C20 C21 C16 0.9(4) . . . . ?
C19 C20 C21 C25 -179.0(2) . . . . ?
C20 C21 C25 C26 -98.2(3) . . . . ?
C20 C21 C25 C27 25.4(3) . . . . ?
C21 C16 C17 C18 2.8(4) . . . . ?
C21 C16 C17 C22 -178.5(2) . . . . ?
C22 C17 C18 C19 -179.2(2) . . . . ?
C28 C29 C30 C31 -0.3(4) . . . . ?
C29 C28 C33 C32 -0.1(4) . . . . ?
C29 C30 C31 C32 -0.8(4) . . . . ?
C30 C31 C32 C33 1.4(4) . . . . ?
C31 C32 C33 C28 -1.0(4) . . . . ?
C33 C28 C29 C30 0.8(3) . . . . ?
C34 N3 C35 Ge1 -161.41(15) . . . . ?
C34 N3 C35 C36 2.4(2) . . . . ?
C34 N3 C37 C38 -94.4(3) . . . . ?
C34 N3 C37 C42 83.7(3) . . . . ?
C34 N4 C36 Ge2 -166.68(15) . . . . ?
C34 N4 C36 C35 1.6(2) . . . . ?
C34 N4 C49 C50 -91.9(3) . . . . ?
C34 N4 C49 C54 88.3(3) . . . . ?
C34 C61 C62 C63 179.9(2) . . . . ?
C34 C61 C66 C65 179.3(2) . . . . ?
C35 N3 C34 N4 -1.4(2) . . . . ?
C35 N3 C34 C61 177.0(2) . . . . ?
C35 N3 C37 C38 79.7(3) . . . . ?
C35 N3 C37 C42 -102.2(2) . . . . ?
C36 N4 C34 N3 -0.1(2) . . . . ?
C36 N4 C34 C61 -178.6(2) . . . . ?
C36 N4 C49 C50 77.3(3) . . . . ?
C36 N4 C49 C54 -102.6(2) . . . . ?
C37 N3 C34 N4 173.37(19) . . . . ?
C37 N3 C34 C61 -8.2(3) . . . . ?
C37 N3 C35 Ge1 23.7(3) . . . . ?
C37 N3 C35 C36 -172.44(19) . . . . ?
C37 C38 C39 C40 0.8(3) . . . . ?
C37 C38 C43 C44 -148.0(2) . . . . ?
C37 C38 C43 C45 88.0(3) . . . . ?
C37 C42 C46 C47 126.4(2) . . . . ?
C37 C42 C46 C48 -110.4(3) . . . . ?
C38 C37 C42 C41 3.8(3) . . . . ?
C38 C37 C42 C46 -176.4(2) . . . . ?
C38 C39 C40 C41 2.5(4) . . . . ?
C39 C38 C43 C44 33.1(3) . . . . ?
C39 C38 C43 C45 -90.9(3) . . . . ?
C39 C40 C41 C42 -2.7(4) . . . . ?
C40 C41 C42 C37 -0.4(3) . . . . ?
C40 C41 C42 C46 179.8(2) . . . . ?
C41 C42 C46 C47 -53.8(3) . . . . ?
C41 C42 C46 C48 69.5(3) . . . . ?
C42 C37 C38 C39 -4.0(3) . . . . ?
C42 C37 C38 C43 177.1(2) . . . . ?
C43 C38 C39 C40 179.7(2) . . . . ?
C49 N4 C34 N3 170.12(19) . . . . ?
C49 N4 C34 C61 -8.4(3) . . . . ?
C49 N4 C36 Ge2 22.7(3) . . . . ?
C49 N4 C36 C35 -169.00(19) . . . . ?
C49 C50 C51 C52 0.3(4) . . . . ?
C49 C50 C55 C56 -111.5(3) . . . . ?
C49 C50 C55 C57 125.8(3) . . . . ?
C49 C54 C58 C59 130.8(2) . . . . ?
C49 C54 C58 C60 -105.7(3) . . . . ?
C50 C49 C54 C53 2.9(3) . . . . ?
C50 C49 C54 C58 -177.2(2) . . . . ?
C50 C51 C52 C53 1.2(4) . . . . ?
C51 C50 C55 C56 69.1(3) . . . . ?
C51 C50 C55 C57 -53.7(3) . . . . ?
C51 C52 C53 C54 -0.6(4) . . . . ?
C52 C53 C54 C49 -1.4(4) . . . . ?
C52 C53 C54 C58 178.7(2) . . . . ?
C53 C54 C58 C59 -49.2(3) . . . . ?
C53 C54 C58 C60 74.3(3) . . . . ?
C54 C49 C50 C51 -2.4(3) . . . . ?
C54 C49 C50 C55 178.2(2) . . . . ?
C55 C50 C51 C52 179.7(2) . . . . ?
C61 C62 C63 C64 0.5(4) . . . . ?
C62 C61 C66 C65 -0.9(4) . . . . ?
C62 C63 C64 C65 -0.3(4) . . . . ?
C63 C64 C65 C66 -0.4(4) . . . . ?
C64 C65 C66 C61 1.0(4) . . . . ?
C66 C61 C62 C63 0.1(3) . . . . ?
C67 C68 C69 C70 0.3(4) . . . . ?
C68 C67 C72 C71 1.7(4) . . . . ?
C68 C69 C70 C71 0.6(4) . . . . ?
C69 C70 C71 C72 -0.4(4) . . . . ?
C70 C71 C72 C67 -0.8(4) . . . . ?
C72 C67 C68 C69 -1.4(4) . . . . ?
C73 C74 C75 C76 -0.1(4) . . . . ?
C74 C73 C78 C77 -3.5(4) . . . . ?
C74 C75 C76 C77 -2.6(4) . . . . ?
C75 C76 C77 C78 2.2(4) . . . . ?
C76 C77 C78 C73 0.9(4) . . . . ?
C78 C73 C74 C75 3.1(4) . . . . ?
C79 C80 C81 C82 -2.3(5) . . . . ?
C80 C79 C84 C83 2.4(5) . . . . ?
C80 C81 C82 C83 2.3(5) . . . . ?
C81 C82 C83 C84 0.0(5) . . . . ?
C82 C83 C84 C79 -2.4(5) . . . . ?
C84 C79 C80 C81 0.0(5) . . . . ?
C85 C86 C87 C88 -1.8(7) . . . . ?
C86 C85 C90 C89 0.8(6) . . . . ?
C86 C87 C88 C89 0.7(7) . . . . ?
C87 C88 C89 C90 1.2(7) . . . . ?
C88 C89 C90 C85 -1.9(6) . . . . ?
C90 C85 C86 C87 1.1(6) . . . . ?

loop_
_exptl_oxdiff_crystal_face_indexfrac_h
_exptl_oxdiff_crystal_face_indexfrac_k
_exptl_oxdiff_crystal_face_indexfrac_l
_exptl_oxdiff_crystal_face_x
_exptl_oxdiff_crystal_face_y
_exptl_oxdiff_crystal_face_z
-0.0011 -0.9996 -0.0017 -0.0291 0.0013 -0.0046
0.0011 0.9996 0.0017 0.0291 -0.0013 0.0046
-0.9989 0.0008 -0.0016 -0.0040 -0.0212 0.0198
0.9989 -0.0008 0.0016 0.0040 0.0212 -0.0198
-0.9987 0.0025 -1.0011 -0.0062 -0.0032 0.0386
0.9987 -0.0025 1.0011 0.0062 0.0032 -0.0386
-2.9967 0.9935 4.9945 0.0278 -0.1544 -0.0298
